data_4072296
loop_
_publ_author_name
'Barrett, Anthony G. M.'
'Crimmin, Mark R.'
'Hill, Michael S.'
'Hitchcock, Peter B.'
'Lomas, Sarah L.'
'Mahon, Mary F.'
'Procopiou, Panayiotis A.'
'Suntharalingam, Kogularamanan'

_publ_section_title
;
 \b-Diketiminato Calcium Acetylides: Synthesis, Solution Dimerization, and
 Catalytic Carbon&#x2212;Carbon Bond Formation
;
_journal_issue 23
_journal_name_full Organometallics
_journal_page_first 6300
_journal_paper_doi 10.1021/om800738r
_journal_volume 27
_journal_year 2008
_chemical_formula_sum 'C48 H78 Ca N2 O2 Si'
_chemical_formula_weight 783.29
_chemical_name_systematic
;
 ?
;
_space_group_IT_number 19
_symmetry_cell_setting orthorhombic
_symmetry_space_group_name_Hall 'P 2ac 2ab'
_symmetry_space_group_name_H-M 'P 21 21 21'
_atom_sites_solution_hydrogens geom
_atom_sites_solution_primary direct
_atom_sites_solution_secondary difmap
_audit_creation_method SHELXL-97
_cell_angle_alpha 90.00
_cell_angle_beta 90.00
_cell_angle_gamma 90.00
_cell_formula_units_Z 4
_cell_length_a 13.2970(1)
_cell_length_b 16.6280(2)
_cell_length_c 21.7550(3)
_cell_measurement_reflns_used 80320
_cell_measurement_temperature 150(2)
_cell_measurement_theta_max 30.034
_cell_measurement_theta_min 2.910
_cell_volume 4810.09(10)
_computing_cell_refinement 'HKL Scalepack (Otwinowski & Minor 1997)'
_computing_data_collection 'Collect (Bruker AXS BV, 1997-2004)'
_computing_data_reduction 'Denzo & Scalepack (Otwinowski & Minor, 1997)'
_computing_molecular_graphics 'ORTEX (P.McArdle, 1995)'
_computing_publication_material 'SHELXL-97/2 (Sheldrick,1997)'
_computing_structure_refinement 'SHELXL-97 (Sheldrick, 1997)'
_computing_structure_solution 'SHELXS-97 (Sheldrick, 1990)'
_diffrn_ambient_temperature 150(2)
_diffrn_measured_fraction_theta_full 0.996
_diffrn_measured_fraction_theta_max 0.996
_diffrn_measurement_device_type '95mm CCD camera on \k-goniostat'
_diffrn_measurement_method CCD
_diffrn_radiation_monochromator graphite
_diffrn_radiation_source 'fine-focus sealed tube'
_diffrn_radiation_type MoK\a
_diffrn_radiation_wavelength 0.71073
_diffrn_reflns_av_R_equivalents 0.0597
_diffrn_reflns_av_sigmaI/netI 0.0362
_diffrn_reflns_limit_h_max 17
_diffrn_reflns_limit_h_min -17
_diffrn_reflns_limit_k_max 21
_diffrn_reflns_limit_k_min -21
_diffrn_reflns_limit_l_max 28
_diffrn_reflns_limit_l_min -28
_diffrn_reflns_number 66668
_diffrn_reflns_theta_full 27.50
_diffrn_reflns_theta_max 27.50
_diffrn_reflns_theta_min 3.59
_exptl_absorpt_coefficient_mu 0.192
_exptl_absorpt_correction_type none
_exptl_absorpt_process_details
;
 ?
;
_exptl_crystal_colour Colourless
_exptl_crystal_density_diffrn 1.082
_exptl_crystal_density_method 'not measured'
_exptl_crystal_description Block
_exptl_crystal_F_000 1720
_exptl_crystal_size_max 0.20
_exptl_crystal_size_mid 0.20
_exptl_crystal_size_min 0.10
_refine_diff_density_max 0.239
_refine_diff_density_min -0.217
_refine_diff_density_rms 0.038
_refine_ls_abs_structure_details 'Flack H D (1983), Acta Cryst. A39, 876-881'
_refine_ls_abs_structure_Flack -0.02(2)
_refine_ls_extinction_method none
_refine_ls_goodness_of_fit_ref 1.052
_refine_ls_hydrogen_treatment constr
_refine_ls_matrix_type full
_refine_ls_number_parameters 498
_refine_ls_number_reflns 11025
_refine_ls_number_restraints 0
_refine_ls_restrained_S_all 1.052
_refine_ls_R_factor_all 0.0462
_refine_ls_R_factor_gt 0.0367
_refine_ls_shift/su_max 0.000
_refine_ls_shift/su_mean 0.000
_refine_ls_structure_factor_coef Fsqd
_refine_ls_weighting_details 'calc w=1/[\s^2^(Fo^2^)+(0.0452P)^2^+0.8768P] where P=(Fo^2^+2Fc^2^)/3'
_refine_ls_weighting_scheme calc
_refine_ls_wR_factor_gt 0.0866
_refine_ls_wR_factor_ref 0.0913
_reflns_number_gt 9790
_reflns_number_total 11025
_reflns_threshold_expression >2sigma(I)
_cod_data_source_file om800738r_si_001.cif
_cod_data_source_block k08msh43
_cod_depositor_comments
;
The following automatic conversions were performed:

'_symmetry_cell_setting' value 'Orthorhombic' changed to
'orthorhombic' according to
/home/saulius/struct/CIF-dictionaries/cif_core.dic dictionary named
'cif_core.dic' version 2.4.1 from
2010-06-29.

'_exptl_absorpt_correction_type' value 'None' changed to
'none' according to
/home/saulius/struct/CIF-dictionaries/cif_core.dic dictionary named
'cif_core.dic' version 2.4.1 from 2010-06-29.

Automatic conversion script
Id: cif_fix_values 1715 2011-07-08 13:25:40Z adriana 
;
_cod_original_cell_volume 4810.08(10)
_cod_original_sg_symbol_H-M P212121
_cod_database_code 4072296

loop_
_symmetry_equiv_pos_as_xyz
'x, y, z'
'-x+1/2, -y, z+1/2'
'x+1/2, -y+1/2, -z'
'-x, y+1/2, -z+1/2'

loop_
_atom_site_label
_atom_site_type_symbol
_atom_site_fract_x
_atom_site_fract_y
_atom_site_fract_z
_atom_site_U_iso_or_equiv
_atom_site_adp_type
_atom_site_occupancy
_atom_site_symmetry_multiplicity
_atom_site_calc_flag
_atom_site_refinement_flags
_atom_site_disorder_assembly
_atom_site_disorder_group
Ca1 Ca 0.31102(2) -0.00174(2) 0.227876(13) 0.02155(7) Uani 1 1 d . . .
Si1 Si 0.59322(3) 0.09031(3) 0.05861(2) 0.02286(10) Uani 1 1 d . . .
O1 O 0.42803(9) -0.11187(7) 0.23447(6) 0.0310(3) Uani 1 1 d . B .
O2 O 0.20541(10) 0.09899(8) 0.18217(6) 0.0346(3) Uani 1 1 d . . .
N1 N 0.16707(10) -0.08472(8) 0.24172(6) 0.0215(3) Uani 1 1 d . . .
N2 N 0.28842(10) 0.01356(8) 0.33531(6) 0.0213(3) Uani 1 1 d . . .
C1 C 0.43524(15) 0.05726(12) 0.15649(9) 0.0351(4) Uani 1 1 d . . .
C2 C 0.49652(14) 0.07177(11) 0.11582(8) 0.0283(4) Uani 1 1 d . . .
C3 C 0.71755(13) 0.09931(12) 0.10026(9) 0.0324(4) Uani 1 1 d . . .
H3 H 0.7363 0.0436 0.1133 0.039 Uiso 1 1 calc R . .
C4 C 0.71104(16) 0.14919(15) 0.15899(10) 0.0471(5) Uani 1 1 d . . .
H4A H 0.6561 0.1289 0.1847 0.071 Uiso 1 1 calc R . .
H4B H 0.6983 0.2056 0.1484 0.071 Uiso 1 1 calc R . .
H4C H 0.7746 0.1451 0.1816 0.071 Uiso 1 1 calc R . .
C5 C 0.80380(16) 0.12949(16) 0.05995(12) 0.0531(6) Uani 1 1 d . . .
H5A H 0.8077 0.0967 0.0226 0.080 Uiso 1 1 calc R . .
H5B H 0.8672 0.1253 0.0827 0.080 Uiso 1 1 calc R . .
H5C H 0.7918 0.1858 0.0488 0.080 Uiso 1 1 calc R . .
C6 C 0.56010(14) 0.18412(11) 0.01457(8) 0.0298(4) Uani 1 1 d . . .
H6 H 0.6134 0.1928 -0.0172 0.036 Uiso 1 1 calc R . .
C7 C 0.46022(18) 0.17331(15) -0.01875(11) 0.0471(5) Uani 1 1 d . . .
H7A H 0.4634 0.1253 -0.0448 0.071 Uiso 1 1 calc R . .
H7B H 0.4469 0.2206 -0.0443 0.071 Uiso 1 1 calc R . .
H7C H 0.4061 0.1671 0.0115 0.071 Uiso 1 1 calc R . .
C8 C 0.55503(17) 0.25977(12) 0.05468(10) 0.0393(5) Uani 1 1 d . . .
H8A H 0.6191 0.2668 0.0763 0.059 Uiso 1 1 calc R . .
H8B H 0.5006 0.2541 0.0847 0.059 Uiso 1 1 calc R . .
H8C H 0.5422 0.3068 0.0287 0.059 Uiso 1 1 calc R . .
C9 C 0.59562(16) 0.00260(12) 0.00311(8) 0.0365(4) Uani 1 1 d . . .
H9 H 0.5239 -0.0119 -0.0051 0.044 Uiso 1 1 calc R . .
C10 C 0.6447(3) -0.07216(14) 0.03127(13) 0.0716(9) Uani 1 1 d . . .
H10A H 0.6142 -0.0834 0.0714 0.107 Uiso 1 1 calc R . .
H10B H 0.7170 -0.0626 0.0365 0.107 Uiso 1 1 calc R . .
H10C H 0.6345 -0.1183 0.0039 0.107 Uiso 1 1 calc R . .
C11 C 0.64324(19) 0.02013(14) -0.05935(10) 0.0499(6) Uani 1 1 d . . .
H11A H 0.6110 0.0674 -0.0776 0.075 Uiso 1 1 calc R . .
H11B H 0.6340 -0.0263 -0.0865 0.075 Uiso 1 1 calc R . .
H11C H 0.7153 0.0305 -0.0540 0.075 Uiso 1 1 calc R . .
C12 C 0.52046(15) -0.12089(13) 0.20010(10) 0.0374(5) Uani 1 1 d . B .
H12A H 0.5584 -0.0696 0.1992 0.045 Uiso 1 1 calc R . .
H12B H 0.5062 -0.1377 0.1573 0.045 Uiso 1 1 calc R . .
C13 C 0.41347(15) -0.18363(12) 0.27182(9) 0.0366(4) Uani 1 1 d . . .
H13A H 0.3466 -0.2076 0.2637 0.044 Uiso 0.75 1 calc PR A 1
H13B H 0.4181 -0.1702 0.3161 0.044 Uiso 0.75 1 calc PR A 1
H13C H 0.3751 -0.2252 0.2492 0.044 Uiso 0.25 1 calc PR A 2
H13D H 0.3781 -0.1708 0.3106 0.044 Uiso 0.25 1 calc PR A 2
C14A C 0.4955(2) -0.24114(18) 0.25398(15) 0.0384(6) Uani 0.75 1 d P B 1
H14C H 0.4738 -0.2767 0.2200 0.046 Uiso 0.75 1 calc PR B 1
H14D H 0.5167 -0.2745 0.2894 0.046 Uiso 0.75 1 calc PR B 1
C14B C 0.5189(8) -0.2103(6) 0.2836(5) 0.052(3) Uani 0.25 1 d P B 2
H14A H 0.5440 -0.1862 0.3223 0.062 Uiso 0.25 1 calc PR B 2
H14B H 0.5214 -0.2695 0.2877 0.062 Uiso 0.25 1 calc PR B 2
C15 C 0.57942(16) -0.18509(14) 0.23358(10) 0.0442(5) Uani 1 1 d . . .
H15A H 0.6163 -0.1626 0.2692 0.053 Uiso 0.75 1 calc PR B 1
H15B H 0.6274 -0.2126 0.2059 0.053 Uiso 0.75 1 calc PR B 1
H15C H 0.5936 -0.2309 0.2059 0.053 Uiso 0.25 1 calc PR B 2
H15D H 0.6441 -0.1631 0.2486 0.053 Uiso 0.25 1 calc PR B 2
C16 C 0.2313(2) 0.18150(13) 0.19412(11) 0.0488(6) Uani 1 1 d . . .
H16A H 0.2961 0.1847 0.2164 0.059 Uiso 1 1 calc R . .
H16B H 0.1787 0.2075 0.2194 0.059 Uiso 1 1 calc R . .
C17 C 0.1801(2) 0.09083(13) 0.11760(10) 0.0472(5) Uani 1 1 d . . .
H17A H 0.1167 0.0604 0.1127 0.057 Uiso 1 1 calc R . .
H17B H 0.2342 0.0621 0.0953 0.057 Uiso 1 1 calc R . .
C18 C 0.1686(3) 0.17377(15) 0.09350(11) 0.0651(8) Uani 1 1 d . . .
H18A H 0.0985 0.1929 0.0979 0.078 Uiso 1 1 calc R . .
H18B H 0.1884 0.1768 0.0497 0.078 Uiso 1 1 calc R . .
C19 C 0.2395(3) 0.22199(15) 0.13348(12) 0.0655(8) Uani 1 1 d . . .
H19A H 0.3092 0.2196 0.1176 0.079 Uiso 1 1 calc R . .
H19B H 0.2181 0.2789 0.1361 0.079 Uiso 1 1 calc R . .
C20 C 0.27809(14) -0.04735(11) 0.43867(8) 0.0290(4) Uani 1 1 d . . .
H20A H 0.3497 -0.0581 0.4453 0.044 Uiso 1 1 calc R . .
H20B H 0.2380 -0.0894 0.4586 0.044 Uiso 1 1 calc R . .
H20C H 0.2608 0.0051 0.4563 0.044 Uiso 1 1 calc R . .
C21 C 0.25595(12) -0.04680(10) 0.37006(7) 0.0224(3) Uani 1 1 d . . .
C22 C 0.19914(12) -0.11296(10) 0.34885(7) 0.0224(3) Uani 1 1 d . . .
H22 H 0.1922 -0.1553 0.3778 0.027 Uiso 1 1 calc R . .
C23 C 0.15090(12) -0.12707(10) 0.29217(8) 0.0230(3) Uani 1 1 d . . .
C24 C 0.07576(14) -0.19592(11) 0.29144(9) 0.0319(4) Uani 1 1 d . . .
H24A H 0.0465 -0.2009 0.2503 0.048 Uiso 0.50 1 calc PR . .
H24B H 0.0222 -0.1852 0.3213 0.048 Uiso 0.50 1 calc PR . .
H24C H 0.1101 -0.2461 0.3023 0.048 Uiso 0.50 1 calc PR . .
H24D H 0.0727 -0.2206 0.3323 0.048 Uiso 0.50 1 calc PR . .
H24E H 0.0970 -0.2363 0.2613 0.048 Uiso 0.50 1 calc PR . .
H24F H 0.0092 -0.1753 0.2803 0.048 Uiso 0.50 1 calc PR . .
C25 C 0.33363(12) 0.08134(10) 0.36523(7) 0.0223(3) Uani 1 1 d . . .
C26 C 0.43714(13) 0.08223(11) 0.37861(8) 0.0250(3) Uani 1 1 d . . .
C27 C 0.47742(14) 0.14994(11) 0.40823(8) 0.0303(4) Uani 1 1 d . . .
H27 H 0.5472 0.1513 0.4176 0.036 Uiso 1 1 calc R . .
C28 C 0.41815(16) 0.21425(11) 0.42400(9) 0.0337(4) Uani 1 1 d . . .
H28 H 0.4465 0.2587 0.4453 0.040 Uiso 1 1 calc R . .
C29 C 0.31692(15) 0.21431(11) 0.40887(8) 0.0319(4) Uani 1 1 d . . .
H29 H 0.2768 0.2596 0.4192 0.038 Uiso 1 1 calc R . .
C30 C 0.27279(13) 0.14915(11) 0.37868(8) 0.0262(4) Uani 1 1 d . . .
C31 C 0.16230(14) 0.15046(12) 0.36079(9) 0.0313(4) Uani 1 1 d . . .
H31 H 0.1560 0.1193 0.3217 0.038 Uiso 1 1 calc R . .
C32 C 0.09492(16) 0.10900(15) 0.40814(11) 0.0462(5) Uani 1 1 d . . .
H32A H 0.0248 0.1114 0.3944 0.069 Uiso 1 1 calc R . .
H32B H 0.1013 0.1364 0.4478 0.069 Uiso 1 1 calc R . .
H32C H 0.1155 0.0527 0.4126 0.069 Uiso 1 1 calc R . .
C33 C 0.12306(18) 0.23510(13) 0.34779(11) 0.0467(5) Uani 1 1 d . . .
H33A H 0.0518 0.2323 0.3365 0.070 Uiso 1 1 calc R . .
H33B H 0.1614 0.2589 0.3139 0.070 Uiso 1 1 calc R . .
H33C H 0.1308 0.2684 0.3846 0.070 Uiso 1 1 calc R . .
C34 C 0.50626(13) 0.01311(12) 0.36129(9) 0.0313(4) Uani 1 1 d . . .
H34 H 0.4637 -0.0313 0.3445 0.038 Uiso 1 1 calc R . .
C35 C 0.56388(17) -0.01997(14) 0.41669(11) 0.0463(5) Uani 1 1 d . . .
H35A H 0.6071 -0.0645 0.4035 0.069 Uiso 1 1 calc R . .
H35B H 0.5160 -0.0394 0.4476 0.069 Uiso 1 1 calc R . .
H35C H 0.6054 0.0227 0.4345 0.069 Uiso 1 1 calc R . .
C36 C 0.57979(16) 0.03890(15) 0.31090(10) 0.0463(5) Uani 1 1 d . . .
H36A H 0.6233 -0.0065 0.3001 0.069 Uiso 1 1 calc R . .
H36B H 0.6211 0.0836 0.3258 0.069 Uiso 1 1 calc R . .
H36C H 0.5420 0.0561 0.2745 0.069 Uiso 1 1 calc R . .
C37 C 0.10140(13) -0.09032(10) 0.18991(7) 0.0233(3) Uani 1 1 d . . .
C38 C 0.13705(14) -0.12429(11) 0.13446(8) 0.0275(4) Uani 1 1 d . . .
C39 C 0.07789(16) -0.11858(12) 0.08180(9) 0.0347(4) Uani 1 1 d . . .
H39 H 0.1019 -0.1409 0.0444 0.042 Uiso 1 1 calc R . .
C40 C -0.01443(15) -0.08148(13) 0.08272(9) 0.0369(4) Uani 1 1 d . . .
H40 H -0.0532 -0.0773 0.0462 0.044 Uiso 1 1 calc R . .
C41 C -0.05020(15) -0.05034(12) 0.13746(9) 0.0346(4) Uani 1 1 d . . .
H41 H -0.1146 -0.0257 0.1382 0.041 Uiso 1 1 calc R . .
C42 C 0.00559(14) -0.05411(11) 0.19158(8) 0.0278(4) Uani 1 1 d . . .
C43 C -0.03728(13) -0.01652(12) 0.24985(9) 0.0337(4) Uani 1 1 d . . .
H43 H 0.0064 -0.0328 0.2851 0.040 Uiso 1 1 calc R . .
C44 C -0.14474(16) -0.04604(16) 0.26312(11) 0.0496(6) Uani 1 1 d . . .
H44A H -0.1696 -0.0208 0.3009 0.074 Uiso 1 1 calc R . .
H44B H -0.1444 -0.1046 0.2682 0.074 Uiso 1 1 calc R . .
H44C H -0.1888 -0.0316 0.2287 0.074 Uiso 1 1 calc R . .
C45 C -0.03516(17) 0.07538(13) 0.24524(11) 0.0485(6) Uani 1 1 d . . .
H45A H -0.0626 0.0987 0.2830 0.073 Uiso 1 1 calc R . .
H45B H -0.0758 0.0926 0.2101 0.073 Uiso 1 1 calc R . .
H45C H 0.0343 0.0936 0.2397 0.073 Uiso 1 1 calc R . .
C46 C 0.23592(15) -0.17007(12) 0.13171(9) 0.0348(4) Uani 1 1 d . . .
H46 H 0.2730 -0.1598 0.1709 0.042 Uiso 1 1 calc R . .
C47 C 0.30303(19) -0.14324(18) 0.07872(11) 0.0564(6) Uani 1 1 d . . .
H47A H 0.3657 -0.1742 0.0793 0.085 Uiso 1 1 calc R . .
H47B H 0.3184 -0.0859 0.0831 0.085 Uiso 1 1 calc R . .
H47C H 0.2681 -0.1523 0.0397 0.085 Uiso 1 1 calc R . .
C48 C 0.2163(2) -0.26034(16) 0.12724(18) 0.0744(9) Uani 1 1 d . . .
H48A H 0.2805 -0.2891 0.1256 0.112 Uiso 1 1 calc R . .
H48B H 0.1775 -0.2718 0.0899 0.112 Uiso 1 1 calc R . .
H48C H 0.1782 -0.2781 0.1633 0.112 Uiso 1 1 calc R . .

loop_
_atom_site_aniso_label
_atom_site_aniso_U_11
_atom_site_aniso_U_22
_atom_site_aniso_U_33
_atom_site_aniso_U_23
_atom_site_aniso_U_13
_atom_site_aniso_U_12
Ca1 0.02230(14) 0.02414(16) 0.01821(14) 0.00391(13) 0.00130(12) -0.00142(14)
Si1 0.0225(2) 0.0233(2) 0.0228(2) 0.00206(19) 0.00333(18) -0.00305(18)
O1 0.0299(6) 0.0322(7) 0.0309(7) 0.0079(5) 0.0061(5) 0.0073(5)
O2 0.0386(7) 0.0303(7) 0.0349(7) 0.0104(6) -0.0062(6) -0.0017(6)
N1 0.0222(6) 0.0236(7) 0.0187(6) 0.0008(5) -0.0006(5) 0.0009(5)
N2 0.0223(6) 0.0212(7) 0.0205(6) 0.0013(5) -0.0002(5) -0.0004(5)
C1 0.0358(10) 0.0351(10) 0.0344(10) 0.0087(8) 0.0076(8) -0.0003(8)
C2 0.0293(9) 0.0270(9) 0.0285(9) 0.0035(7) 0.0027(7) -0.0024(7)
C3 0.0253(8) 0.0296(10) 0.0424(10) 0.0026(8) -0.0028(8) 0.0017(7)
C4 0.0361(11) 0.0624(14) 0.0428(12) -0.0064(11) -0.0141(9) -0.0009(10)
C5 0.0288(10) 0.0680(16) 0.0626(15) -0.0057(12) 0.0059(11) -0.0119(11)
C6 0.0341(10) 0.0297(9) 0.0255(9) 0.0052(7) 0.0018(7) -0.0009(7)
C7 0.0475(13) 0.0496(13) 0.0441(12) -0.0007(10) -0.0157(10) 0.0068(10)
C8 0.0489(12) 0.0293(10) 0.0397(11) 0.0041(9) -0.0010(10) 0.0035(9)
C9 0.0448(10) 0.0311(9) 0.0338(9) -0.0060(9) 0.0106(8) -0.0071(9)
C10 0.134(3) 0.0265(12) 0.0540(15) -0.0041(10) 0.0239(16) 0.0050(14)
C11 0.0652(14) 0.0453(13) 0.0392(11) -0.0087(10) 0.0164(11) -0.0047(11)
C12 0.0355(10) 0.0416(11) 0.0350(10) 0.0071(9) 0.0089(8) 0.0097(9)
C13 0.0403(10) 0.0338(10) 0.0357(10) 0.0137(8) 0.0044(9) 0.0051(8)
C14A 0.0519(17) 0.0275(15) 0.0357(15) 0.0001(12) 0.0012(13) 0.0115(13)
C14B 0.059(6) 0.036(5) 0.060(7) 0.021(5) 0.013(5) 0.016(5)
C15 0.0391(11) 0.0487(12) 0.0448(12) 0.0052(10) 0.0049(10) 0.0145(9)
C16 0.0681(16) 0.0324(11) 0.0460(13) 0.0023(9) -0.0104(11) -0.0040(11)
C17 0.0661(15) 0.0375(11) 0.0380(11) 0.0073(9) -0.0222(11) -0.0054(11)
C18 0.107(2) 0.0453(14) 0.0426(13) 0.0123(11) -0.0156(15) 0.0103(15)
C19 0.108(2) 0.0364(13) 0.0524(15) 0.0085(11) 0.0078(15) -0.0112(14)
C20 0.0367(9) 0.0298(9) 0.0206(8) 0.0045(7) -0.0024(7) -0.0035(7)
C21 0.0218(8) 0.0252(8) 0.0201(8) 0.0009(6) 0.0003(6) 0.0025(7)
C22 0.0237(8) 0.0226(8) 0.0210(7) 0.0049(6) 0.0024(6) 0.0002(6)
C23 0.0224(8) 0.0215(8) 0.0251(8) 0.0004(6) 0.0020(6) 0.0003(6)
C24 0.0354(10) 0.0305(10) 0.0299(9) 0.0045(7) -0.0039(8) -0.0091(8)
C25 0.0272(8) 0.0225(8) 0.0172(7) 0.0026(6) 0.0011(6) -0.0018(7)
C26 0.0270(8) 0.0260(9) 0.0220(8) 0.0018(7) 0.0003(6) -0.0022(7)
C27 0.0312(9) 0.0302(10) 0.0295(9) 0.0023(8) -0.0015(8) -0.0066(8)
C28 0.0439(11) 0.0267(9) 0.0304(9) -0.0012(7) 0.0003(8) -0.0099(8)
C29 0.0417(11) 0.0239(9) 0.0301(9) -0.0005(7) 0.0040(9) 0.0006(8)
C30 0.0312(9) 0.0264(9) 0.0210(8) 0.0041(7) 0.0021(7) -0.0002(7)
C31 0.0307(9) 0.0327(10) 0.0307(9) 0.0005(8) 0.0004(8) 0.0070(8)
C32 0.0300(10) 0.0607(15) 0.0478(12) 0.0098(11) 0.0050(9) 0.0031(10)
C33 0.0473(13) 0.0396(12) 0.0532(14) 0.0016(10) -0.0052(10) 0.0172(10)
C34 0.0243(8) 0.0339(10) 0.0359(9) -0.0057(8) -0.0033(7) 0.0003(7)
C35 0.0413(11) 0.0451(13) 0.0525(13) -0.0002(10) -0.0137(10) 0.0112(9)
C36 0.0355(11) 0.0581(14) 0.0452(12) -0.0090(11) 0.0096(9) 0.0025(10)
C37 0.0269(8) 0.0214(8) 0.0215(7) 0.0031(6) -0.0019(6) -0.0040(7)
C38 0.0318(9) 0.0272(9) 0.0234(8) 0.0003(7) -0.0011(7) -0.0043(7)
C39 0.0441(11) 0.0379(10) 0.0221(8) -0.0022(8) -0.0035(8) -0.0061(9)
C40 0.0412(11) 0.0445(12) 0.0251(9) 0.0065(8) -0.0122(8) -0.0063(9)
C41 0.0309(10) 0.0375(11) 0.0353(10) 0.0057(8) -0.0095(8) 0.0022(8)
C42 0.0273(9) 0.0279(9) 0.0281(9) 0.0025(7) -0.0031(7) -0.0019(7)
C43 0.0277(9) 0.0411(11) 0.0323(9) -0.0041(8) -0.0043(7) 0.0075(8)
C44 0.0334(10) 0.0700(16) 0.0454(13) -0.0050(11) 0.0067(9) 0.0024(10)
C45 0.0452(12) 0.0443(12) 0.0561(14) -0.0106(11) -0.0052(10) 0.0127(10)
C46 0.0364(10) 0.0429(11) 0.0252(9) -0.0077(8) -0.0003(8) 0.0034(9)
C47 0.0446(13) 0.0798(18) 0.0448(13) -0.0020(12) 0.0126(11) 0.0026(13)
C48 0.0644(18) 0.0431(15) 0.116(3) -0.0006(16) 0.0191(17) 0.0143(13)

loop_
_atom_type_symbol
_atom_type_description
_atom_type_scat_dispersion_real
_atom_type_scat_dispersion_imag
_atom_type_scat_source
C C 0.0033 0.0016 'International Tables Vol C Tables 4.2.6.8 and 6.1.1.4'
H H 0.0000 0.0000 'International Tables Vol C Tables 4.2.6.8 and 6.1.1.4'
O O 0.0106 0.0060 'International Tables Vol C Tables 4.2.6.8 and 6.1.1.4'
N N 0.0061 0.0033 'International Tables Vol C Tables 4.2.6.8 and 6.1.1.4'
Si Si 0.0817 0.0704 'International Tables Vol C Tables 4.2.6.8 and 6.1.1.4'
Ca Ca 0.2262 0.3064 'International Tables Vol C Tables 4.2.6.8 and 6.1.1.4'

loop_
_geom_angle_atom_site_label_1
_geom_angle_atom_site_label_2
_geom_angle_atom_site_label_3
_geom_angle
N2 Ca1 N1 80.52(5)
N2 Ca1 O2 105.03(5)
N1 Ca1 O2 89.22(5)
N2 Ca1 O1 96.02(4)
N1 Ca1 O1 94.09(5)
O2 Ca1 O1 158.95(5)
N2 Ca1 C1 131.46(6)
N1 Ca1 C1 147.99(6)
O2 Ca1 C1 81.59(6)
O1 Ca1 C1 84.69(6)
C2 Si1 C6 108.90(8)
C2 Si1 C3 107.70(9)
C6 Si1 C3 112.51(8)
C2 Si1 C9 108.55(8)
C6 Si1 C9 108.51(9)
C3 Si1 C9 110.59(9)
C12 O1 C13 108.44(14)
C12 O1 Ca1 126.68(11)
C13 O1 Ca1 124.79(10)
C16 O2 C17 108.64(15)
C16 O2 Ca1 116.78(12)
C17 O2 Ca1 118.12(12)
C23 N1 C37 121.40(14)
C23 N1 Ca1 123.03(11)
C37 N1 Ca1 115.45(10)
C21 N2 C25 118.14(13)
C21 N2 Ca1 121.42(11)
C25 N2 Ca1 118.62(10)
C2 C1 Ca1 167.32(17)
C1 C2 Si1 176.41(17)
C4 C3 C5 110.15(18)
C4 C3 Si1 113.24(13)
C5 C3 Si1 114.01(15)
C4 C3 H3 106.3
C5 C3 H3 106.3
Si1 C3 H3 106.3
C3 C4 H4A 109.5
C3 C4 H4B 109.5
H4A C4 H4B 109.5
C3 C4 H4C 109.5
H4A C4 H4C 109.5
H4B C4 H4C 109.5
C3 C5 H5A 109.5
C3 C5 H5B 109.5
H5A C5 H5B 109.5
C3 C5 H5C 109.5
H5A C5 H5C 109.5
H5B C5 H5C 109.5
C7 C6 C8 109.23(17)
C7 C6 Si1 110.38(14)
C8 C6 Si1 113.61(13)
C7 C6 H6 107.8
C8 C6 H6 107.8
Si1 C6 H6 107.8
C6 C7 H7A 109.5
C6 C7 H7B 109.5
H7A C7 H7B 109.5
C6 C7 H7C 109.5
H7A C7 H7C 109.5
H7B C7 H7C 109.5
C6 C8 H8A 109.5
C6 C8 H8B 109.5
H8A C8 H8B 109.5
C6 C8 H8C 109.5
H8A C8 H8C 109.5
H8B C8 H8C 109.5
C11 C9 C10 109.50(19)
C11 C9 Si1 115.30(14)
C10 C9 Si1 112.15(15)
C11 C9 H9 106.4
C10 C9 H9 106.4
Si1 C9 H9 106.4
C9 C10 H10A 109.5
C9 C10 H10B 109.5
H10A C10 H10B 109.5
C9 C10 H10C 109.5
H10A C10 H10C 109.5
H10B C10 H10C 109.5
C9 C11 H11A 109.5
C9 C11 H11B 109.5
H11A C11 H11B 109.5
C9 C11 H11C 109.5
H11A C11 H11C 109.5
H11B C11 H11C 109.5
O1 C12 C15 105.36(15)
O1 C12 H12A 110.7
C15 C12 H12A 110.7
O1 C12 H12B 110.7
C15 C12 H12B 110.7
H12A C12 H12B 108.8
O1 C13 C14A 106.32(18)
O1 C13 C14B 102.4(4)
C14A C13 C14B 34.2(5)
O1 C13 H13A 110.5
C14A C13 H13A 110.5
C14B C13 H13A 139.0
O1 C13 H13B 110.5
C14A C13 H13B 110.5
C14B C13 H13B 80.9
H13A C13 H13B 108.7
O1 C13 H13C 111.3
C14A C13 H13C 78.6
C14B C13 H13C 111.3
H13A C13 H13C 33.6
H13B C13 H13C 132.2
O1 C13 H13D 111.3
C14A C13 H13D 134.6
C14B C13 H13D 111.3
H13A C13 H13D 79.2
H13B C13 H13D 31.9
H13C C13 H13D 109.2
C13 C14A C15 102.6(2)
C13 C14A H14C 111.2
C15 C14A H14C 111.2
C13 C14A H14D 111.2
C15 C14A H14D 111.2
H14C C14A H14D 109.2
C15 C14B C13 108.3(7)
C15 C14B H14A 110.0
C13 C14B H14A 110.0
C15 C14B H14B 110.0
C13 C14B H14B 110.0
H14A C14B H14B 108.4
C14B C15 C12 106.5(4)
C14B C15 C14A 34.7(5)
C12 C15 C14A 101.13(19)
C14B C15 H15A 78.0
C12 C15 H15A 111.5
C14A C15 H15A 111.5
C14B C15 H15B 134.2
C12 C15 H15B 111.5
C14A C15 H15B 111.5
H15A C15 H15B 109.4
C14B C15 H15C 110.4
C12 C15 H15C 110.4
C14A C15 H15C 81.1
H15A C15 H15C 132.3
H15B C15 H15C 31.8
C14B C15 H15D 110.4
C12 C15 H15D 110.4
C14A C15 H15D 140.2
H15A C15 H15D 34.1
H15B C15 H15D 79.1
H15C C15 H15D 108.6
O2 C16 C19 106.83(18)
O2 C16 H16A 110.4
C19 C16 H16A 110.4
O2 C16 H16B 110.4
C19 C16 H16B 110.4
H16A C16 H16B 108.6
O2 C17 C18 106.21(18)
O2 C17 H17A 110.5
C18 C17 H17A 110.5
O2 C17 H17B 110.5
C18 C17 H17B 110.5
H17A C17 H17B 108.7
C17 C18 C19 103.0(2)
C17 C18 H18A 111.2
C19 C18 H18A 111.2
C17 C18 H18B 111.2
C19 C18 H18B 111.2
H18A C18 H18B 109.1
C16 C19 C18 103.0(2)
C16 C19 H19A 111.2
C18 C19 H19A 111.2
C16 C19 H19B 111.2
C18 C19 H19B 111.2
H19A C19 H19B 109.1
C21 C20 H20A 109.5
C21 C20 H20B 109.5
H20A C20 H20B 109.5
C21 C20 H20C 109.5
H20A C20 H20C 109.5
H20B C20 H20C 109.5
N2 C21 C22 125.19(15)
N2 C21 C20 120.00(15)
C22 C21 C20 114.80(14)
C23 C22 C21 131.23(15)
C23 C22 H22 114.4
C21 C22 H22 114.4
N1 C23 C22 124.31(15)
N1 C23 C24 119.98(15)
C22 C23 C24 115.71(15)
C23 C24 H24A 109.5
C23 C24 H24B 109.5
H24A C24 H24B 109.5
C23 C24 H24C 109.5
H24A C24 H24C 109.5
H24B C24 H24C 109.5
C23 C24 H24D 109.5
H24A C24 H24D 141.1
H24B C24 H24D 56.3
H24C C24 H24D 56.3
C23 C24 H24E 109.5
H24A C24 H24E 56.3
H24B C24 H24E 141.1
H24C C24 H24E 56.3
H24D C24 H24E 109.5
C23 C24 H24F 109.5
H24A C24 H24F 56.3
H24B C24 H24F 56.3
H24C C24 H24F 141.1
H24D C24 H24F 109.5
H24E C24 H24F 109.5
C26 C25 C30 120.47(15)
C26 C25 N2 120.83(15)
C30 C25 N2 118.65(14)
C27 C26 C25 118.47(16)
C27 C26 C34 119.33(16)
C25 C26 C34 122.19(15)
C28 C27 C26 121.39(18)
C28 C27 H27 119.3
C26 C27 H27 119.3
C27 C28 C29 119.94(18)
C27 C28 H28 120.0
C29 C28 H28 120.0
C28 C29 C30 121.29(18)
C28 C29 H29 119.4
C30 C29 H29 119.4
C29 C30 C25 118.31(17)
C29 C30 C31 121.03(17)
C25 C30 C31 120.66(16)
C30 C31 C33 113.01(17)
C30 C31 C32 112.79(16)
C33 C31 C32 109.87(17)
C30 C31 H31 106.9
C33 C31 H31 106.9
C32 C31 H31 106.9
C31 C32 H32A 109.5
C31 C32 H32B 109.5
H32A C32 H32B 109.5
C31 C32 H32C 109.5
H32A C32 H32C 109.5
H32B C32 H32C 109.5
C31 C33 H33A 109.5
C31 C33 H33B 109.5
H33A C33 H33B 109.5
C31 C33 H33C 109.5
H33A C33 H33C 109.5
H33B C33 H33C 109.5
C26 C34 C36 110.63(16)
C26 C34 C35 112.30(16)
C36 C34 C35 110.19(17)
C26 C34 H34 107.9
C36 C34 H34 107.9
C35 C34 H34 107.9
C34 C35 H35A 109.5
C34 C35 H35B 109.5
H35A C35 H35B 109.5
C34 C35 H35C 109.5
H35A C35 H35C 109.5
H35B C35 H35C 109.5
C34 C36 H36A 109.5
C34 C36 H36B 109.5
H36A C36 H36B 109.5
C34 C36 H36C 109.5
H36A C36 H36C 109.5
H36B C36 H36C 109.5
C42 C37 C38 119.71(15)
C42 C37 N1 120.27(15)
C38 C37 N1 119.62(15)
C39 C38 C37 119.03(17)
C39 C38 C46 119.34(17)
C37 C38 C46 121.57(16)
C40 C39 C38 121.54(18)
C40 C39 H39 119.2
C38 C39 H39 119.2
C39 C40 C41 119.21(17)
C39 C40 H40 120.4
C41 C40 H40 120.4
C40 C41 C42 121.86(18)
C40 C41 H41 119.1
C42 C41 H41 119.1
C41 C42 C37 118.60(17)
C41 C42 C43 119.04(16)
C37 C42 C43 122.32(16)
C42 C43 C45 110.35(17)
C42 C43 C44 111.88(17)
C45 C43 C44 110.35(18)
C42 C43 H43 108.0
C45 C43 H43 108.0
C44 C43 H43 108.0
C43 C44 H44A 109.5
C43 C44 H44B 109.5
H44A C44 H44B 109.5
C43 C44 H44C 109.5
H44A C44 H44C 109.5
H44B C44 H44C 109.5
C43 C45 H45A 109.5
C43 C45 H45B 109.5
H45A C45 H45B 109.5
C43 C45 H45C 109.5
H45A C45 H45C 109.5
H45B C45 H45C 109.5
C38 C46 C47 112.91(18)
C38 C46 C48 110.30(18)
C47 C46 C48 109.9(2)
C38 C46 H46 107.9
C47 C46 H46 107.9
C48 C46 H46 107.9
C46 C47 H47A 109.5
C46 C47 H47B 109.5
H47A C47 H47B 109.5
C46 C47 H47C 109.5
H47A C47 H47C 109.5
H47B C47 H47C 109.5
C46 C48 H48A 109.5
C46 C48 H48B 109.5
H48A C48 H48B 109.5
C46 C48 H48C 109.5
H48A C48 H48C 109.5
H48B C48 H48C 109.5

loop_
_geom_bond_atom_site_label_1
_geom_bond_atom_site_label_2
_geom_bond_distance
Ca1 N2 2.3701(13)
Ca1 N1 2.3788(14)
Ca1 O2 2.4012(13)
Ca1 O1 2.4072(12)
Ca1 C1 2.4703(19)
Si1 C2 1.8158(18)
Si1 C6 1.8828(19)
Si1 C3 1.8911(18)
Si1 C9 1.8937(19)
O1 C12 1.446(2)
O1 C13 1.457(2)
O2 C16 1.438(2)
O2 C17 1.451(2)
N1 C23 1.322(2)
N1 C37 1.429(2)
N2 C21 1.329(2)
N2 C25 1.434(2)
C1 C2 1.227(3)
C3 C4 1.526(3)
C3 C5 1.529(3)
C3 H3 1.0000
C4 H4A 0.9800
C4 H4B 0.9800
C4 H4C 0.9800
C5 H5A 0.9800
C5 H5B 0.9800
C5 H5C 0.9800
C6 C7 1.524(3)
C6 C8 1.533(3)
C6 H6 1.0000
C7 H7A 0.9800
C7 H7B 0.9800
C7 H7C 0.9800
C8 H8A 0.9800
C8 H8B 0.9800
C8 H8C 0.9800
C9 C11 1.527(3)
C9 C10 1.532(3)
C9 H9 1.0000
C10 H10A 0.9800
C10 H10B 0.9800
C10 H10C 0.9800
C11 H11A 0.9800
C11 H11B 0.9800
C11 H11C 0.9800
C12 C15 1.512(3)
C12 H12A 0.9900
C12 H12B 0.9900
C13 C14A 1.502(3)
C13 C14B 1.492(11)
C13 H13A 0.9900
C13 H13B 0.9900
C13 H13C 0.9900
C13 H13D 0.9900
C14A C15 1.520(4)
C14A H14C 0.9900
C14A H14D 0.9900
C14B C15 1.417(10)
C14B H14A 0.9900
C14B H14B 0.9900
C15 H15A 0.9900
C15 H15B 0.9900
C15 H15C 0.9900
C15 H15D 0.9900
C16 C19 1.485(3)
C16 H16A 0.9900
C16 H16B 0.9900
C17 C18 1.483(3)
C17 H17A 0.9900
C17 H17B 0.9900
C18 C19 1.512(4)
C18 H18A 0.9900
C18 H18B 0.9900
C19 H19A 0.9900
C19 H19B 0.9900
C20 C21 1.521(2)
C20 H20A 0.9800
C20 H20B 0.9800
C20 H20C 0.9800
C21 C22 1.412(2)
C22 C23 1.410(2)
C22 H22 0.9500
C23 C24 1.520(2)
C24 H24A 0.9800
C24 H24B 0.9800
C24 H24C 0.9800
C24 H24D 0.9800
C24 H24E 0.9800
C24 H24F 0.9800
C25 C26 1.407(2)
C25 C30 1.418(2)
C26 C27 1.404(3)
C26 C34 1.519(3)
C27 C28 1.372(3)
C27 H27 0.9500
C28 C29 1.386(3)
C28 H28 0.9500
C29 C30 1.396(3)
C29 H29 0.9500
C30 C31 1.520(3)
C31 C33 1.527(3)
C31 C32 1.529(3)
C31 H31 1.0000
C32 H32A 0.9800
C32 H32B 0.9800
C32 H32C 0.9800
C33 H33A 0.9800
C33 H33B 0.9800
C33 H33C 0.9800
C34 C36 1.530(3)
C34 C35 1.530(3)
C34 H34 1.0000
C35 H35A 0.9800
C35 H35B 0.9800
C35 H35C 0.9800
C36 H36A 0.9800
C36 H36B 0.9800
C36 H36C 0.9800
C37 C42 1.410(2)
C37 C38 1.414(2)
C38 C39 1.393(3)
C38 C46 1.520(3)
C39 C40 1.374(3)
C39 H39 0.9500
C40 C41 1.383(3)
C40 H40 0.9500
C41 C42 1.393(2)
C41 H41 0.9500
C42 C43 1.524(3)
C43 C45 1.532(3)
C43 C44 1.538(3)
C43 H43 1.0000
C44 H44A 0.9800
C44 H44B 0.9800
C44 H44C 0.9800
C45 H45A 0.9800
C45 H45B 0.9800
C45 H45C 0.9800
C46 C47 1.525(3)
C46 C48 1.527(3)
C46 H46 1.0000
C47 H47A 0.9800
C47 H47B 0.9800
C47 H47C 0.9800
C48 H48A 0.9800
C48 H48B 0.9800
C48 H48C 0.9800
